data_2217353
loop_
_publ_author_name
'Yu Ding'
'Zongjun Ku'
'Liansheng Wang'
'Yuanqiang Hu'
'Yi Zhou'

_publ_section_title
;
 Bis{\m-2,2'-[ethane-1,2-diylbis(nitrilomethylidyne)]diphenolato}dinickel(II)
;
_journal_coeditor_code WM2168
_journal_issue 1
_journal_name_full 'Acta Crystallographica Section E'
_journal_page_first m173
_journal_page_last m173
_journal_paper_doi 10.1107/S1600536807065506
_journal_volume 64
_journal_year 2008
_chemical_formula_iupac '[Ni2 (C16 H14 N2 O2)2]'
_chemical_formula_moiety 'C32 H28 N4 Ni2 O4'
_chemical_formula_sum 'C32 H28 N4 Ni2 O4'
_chemical_formula_weight 650.00
_chemical_name_systematic
;
Bis{\m-2,2'-[ethane-1,2-diylbis(nitrilomethylidyne)]diphenolato}dinickel(II)
;
_space_group_IT_number 15
_symmetry_cell_setting monoclinic
_symmetry_space_group_name_Hall '-C 2yc'
_symmetry_space_group_name_H-M 'C 1 2/c 1'
_atom_sites_solution_hydrogens geom
_atom_sites_solution_primary direct
_atom_sites_solution_secondary difmap
_audit_creation_method SHELXL-97
_cell_angle_alpha 90.00
_cell_angle_beta 97.5010(10)
_cell_angle_gamma 90.00
_cell_formula_units_Z 4
_cell_length_a 26.639(2)
_cell_length_b 6.9775(6)
_cell_length_c 14.7094(12)
_cell_measurement_reflns_used 3127
_cell_measurement_temperature 273(2)
_cell_measurement_theta_max 26.56
_cell_measurement_theta_min 2.79
_cell_volume 2710.7(4)
_computing_cell_refinement 'SAINT (Bruker, 2001)'
_computing_data_collection 'SMART (Bruker, 2001)'
_computing_data_reduction 'SAINT (Bruker, 2001)'
_computing_molecular_graphics 'SHELXTL ((Bruker, 2001)'
_computing_publication_material 'SHELXTL (Bruker, 2001)'
_computing_structure_refinement 'SHELXL97 (Sheldrick, 1997)'
_computing_structure_solution 'SHELXS97 (Sheldrick, 1997)'
_diffrn_ambient_temperature 273(2)
_diffrn_measured_fraction_theta_full 0.995
_diffrn_measured_fraction_theta_max 0.995
_diffrn_measurement_device_type 'Bruker SMART CCD'
_diffrn_measurement_method '\f- and \w- scans'
_diffrn_radiation_monochromator graphite
_diffrn_radiation_source 'fine-focus sealed tube'
_diffrn_radiation_type MoK\a
_diffrn_radiation_wavelength 0.71073
_diffrn_reflns_av_R_equivalents 0.0229
_diffrn_reflns_av_sigmaI/netI 0.0269
_diffrn_reflns_limit_h_max 32
_diffrn_reflns_limit_h_min -34
_diffrn_reflns_limit_k_max 9
_diffrn_reflns_limit_k_min -7
_diffrn_reflns_limit_l_max 19
_diffrn_reflns_limit_l_min -16
_diffrn_reflns_number 8437
_diffrn_reflns_theta_full 27.50
_diffrn_reflns_theta_max 27.50
_diffrn_reflns_theta_min 2.79
_diffrn_standards_number 0
_exptl_absorpt_coefficient_mu 1.436
_exptl_absorpt_correction_T_max 0.9061
_exptl_absorpt_correction_T_min 0.6409
_exptl_absorpt_correction_type multi-scan
_exptl_absorpt_process_details '(SADABS; Bruker, 2001)'
_exptl_crystal_colour brown
_exptl_crystal_density_diffrn 1.593
_exptl_crystal_density_method 'not measured'
_exptl_crystal_description block
_exptl_crystal_F_000 1344
_exptl_crystal_size_max 0.34
_exptl_crystal_size_mid 0.21
_exptl_crystal_size_min 0.07
_refine_diff_density_max 0.394
_refine_diff_density_min -0.180
_refine_ls_extinction_coef 0.00018(7)
_refine_ls_extinction_expression Fc^*^=kFc[1+0.001xFc^2^\l^3^/sin(2\q)]^-1/4^
_refine_ls_extinction_method SHELXL
_refine_ls_goodness_of_fit_ref 1.027
_refine_ls_hydrogen_treatment constr
_refine_ls_matrix_type full
_refine_ls_number_parameters 191
_refine_ls_number_reflns 3090
_refine_ls_number_restraints 0
_refine_ls_restrained_S_all 1.027
_refine_ls_R_factor_all 0.0315
_refine_ls_R_factor_gt 0.0243
_refine_ls_shift/su_max 0.000
_refine_ls_shift/su_mean 0.000
_refine_ls_structure_factor_coef Fsqd
_refine_ls_weighting_details 'w=1/[\s^2^(Fo^2^)+(0.0243P)^2^+0.8084P] where P=(Fo^2^+2Fc^2^)/3'
_refine_ls_weighting_scheme calc
_refine_ls_wR_factor_gt 0.0531
_refine_ls_wR_factor_ref 0.0561
_reflns_number_gt 2607
_reflns_number_total 3090
_reflns_threshold_expression I>2\s(I)
_cod_data_source_file wm2168.cif
_cod_data_source_block I
_cod_original_sg_symbol_H-M 'C 2/c'
_cod_database_code 2217353
_cod_database_fobs_code 2217353

loop_
_symmetry_equiv_pos_as_xyz
'x, y, z'
'-x, y, -z+1/2'
'x+1/2, y+1/2, z'
'-x+1/2, y+1/2, -z+1/2'
'-x, -y, -z'
'x, -y, z-1/2'
'-x+1/2, -y+1/2, -z'
'x+1/2, -y+1/2, z-1/2'

loop_
_atom_site_type_symbol
_atom_site_label
_atom_site_fract_x
_atom_site_fract_y
_atom_site_fract_z
_atom_site_U_iso_or_equiv
_atom_site_adp_type
_atom_site_calc_flag
_atom_site_refinement_flags
_atom_site_occupancy
Ni Ni1 0.267171(7) 0.20529(3) 0.402119(12) 0.02626(7) Uani d . 1
C C1 0.13571(6) 0.5214(3) 0.42203(12) 0.0431(4) Uani d . 1
H H1 0.1505 0.6316 0.4492 0.052 Uiso calc R 1
O O1 0.21557(4) 0.37606(15) 0.43757(7) 0.0331(2) Uani d . 1
C C3 0.14245(6) 0.1972(2) 0.36791(11) 0.0381(4) Uani d . 1
C C2 0.16650(6) 0.3629(2) 0.40947(10) 0.0333(3) Uani d . 1
C C6 0.08435(7) 0.5180(3) 0.39534(14) 0.0560(5) Uani d . 1
H H6 0.0650 0.6253 0.4050 0.067 Uiso calc R 1
C C4 0.08991(7) 0.1999(3) 0.34122(14) 0.0520(5) Uani d . 1
H H4 0.0743 0.0914 0.3138 0.062 Uiso calc R 1
C C5 0.06105(7) 0.3565(3) 0.35422(15) 0.0611(6) Uani d . 1
H H5 0.0263 0.3551 0.3358 0.073 Uiso calc R 1
C C7 0.36315(6) 0.3962(2) 0.39857(10) 0.0341(4) Uani d . 1
C C12 0.38590(6) 0.2332(2) 0.36206(12) 0.0383(4) Uani d . 1
C C9 0.44526(7) 0.5552(3) 0.40933(14) 0.0560(5) Uani d . 1
H H9 0.4651 0.6624 0.4261 0.067 Uiso calc R 1
C C8 0.39502(7) 0.5555(3) 0.42134(13) 0.0459(4) Uani d . 1
H H8 0.3815 0.6644 0.4453 0.055 Uiso calc R 1
C C11 0.43741(7) 0.2396(3) 0.34965(15) 0.0538(5) Uani d . 1
H H11 0.4518 0.1331 0.3251 0.065 Uiso calc R 1
N N1 0.31197(5) 0.03112(18) 0.34648(9) 0.0342(3) Uani d . 1
O O2 0.31572(4) 0.40839(15) 0.41080(8) 0.0386(3) Uani d . 1
N N2 0.21745(5) 0.00240(18) 0.37265(9) 0.0360(3) Uani d . 1
C C13 0.35815(6) 0.0617(2) 0.33554(11) 0.0392(4) Uani d . 1
H H13 0.3750 -0.0349 0.3082 0.047 Uiso calc R 1
C C14 0.28630(7) -0.1438(2) 0.30878(12) 0.0430(4) Uani d . 1
H H14A 0.3096 -0.2513 0.3158 0.052 Uiso calc R 1
H H14B 0.2747 -0.1270 0.2440 0.052 Uiso calc R 1
C C15 0.24182(7) -0.1823(2) 0.35987(13) 0.0443(4) Uani d . 1
H H15A 0.2181 -0.2688 0.3250 0.053 Uiso calc R 1
H H15B 0.2532 -0.2407 0.4188 0.053 Uiso calc R 1
C C10 0.46695(7) 0.3965(3) 0.37237(16) 0.0618(6) Uani d . 1
H H10 0.5009 0.3974 0.3634 0.074 Uiso calc R 1
C C16 0.16935(7) 0.0228(2) 0.35544(11) 0.0402(4) Uani d . 1
H H16 0.1504 -0.0832 0.3332 0.048 Uiso calc R 1

loop_
_atom_site_aniso_label
_atom_site_aniso_U_11
_atom_site_aniso_U_22
_atom_site_aniso_U_33
_atom_site_aniso_U_12
_atom_site_aniso_U_13
_atom_site_aniso_U_23
Ni1 0.02833(11) 0.02401(11) 0.02671(11) 0.00003(8) 0.00461(7) -0.00381(8)
C1 0.0403(9) 0.0467(10) 0.0431(10) 0.0081(8) 0.0082(8) 0.0044(8)
O1 0.0303(6) 0.0334(6) 0.0356(6) 0.0004(5) 0.0048(4) -0.0036(5)
C3 0.0359(9) 0.0435(10) 0.0343(9) -0.0052(7) 0.0030(7) 0.0054(7)
C2 0.0326(8) 0.0405(9) 0.0271(8) 0.0013(7) 0.0056(6) 0.0068(7)
C6 0.0404(10) 0.0672(14) 0.0615(13) 0.0172(10) 0.0112(9) 0.0118(11)
C4 0.0390(10) 0.0646(13) 0.0510(12) -0.0112(9) 0.0007(8) 0.0094(10)
C5 0.0288(9) 0.0842(16) 0.0691(14) 0.0010(10) 0.0019(9) 0.0164(12)
C7 0.0328(8) 0.0386(9) 0.0309(8) -0.0011(7) 0.0037(7) 0.0026(7)
C12 0.0357(9) 0.0395(9) 0.0403(10) 0.0041(7) 0.0066(7) 0.0034(7)
C9 0.0434(11) 0.0600(13) 0.0637(13) -0.0162(9) 0.0043(9) 0.0022(10)
C8 0.0433(10) 0.0445(10) 0.0505(11) -0.0054(8) 0.0082(8) -0.0047(8)
C11 0.0390(10) 0.0576(12) 0.0667(13) 0.0083(9) 0.0143(9) 0.0018(10)
N1 0.0396(7) 0.0309(7) 0.0323(7) 0.0024(6) 0.0052(6) -0.0032(6)
O2 0.0349(6) 0.0327(6) 0.0499(7) -0.0017(5) 0.0119(5) -0.0051(5)
N2 0.0425(8) 0.0318(7) 0.0342(7) -0.0048(6) 0.0071(6) -0.0026(6)
C13 0.0438(10) 0.0365(9) 0.0387(9) 0.0109(7) 0.0110(7) -0.0005(7)
C14 0.0542(11) 0.0333(9) 0.0419(10) 0.0018(8) 0.0083(8) -0.0087(7)
C15 0.0583(12) 0.0301(9) 0.0455(10) -0.0035(8) 0.0102(9) -0.0035(7)
C10 0.0330(10) 0.0720(14) 0.0817(16) -0.0024(10) 0.0124(10) 0.0065(12)
C16 0.0447(10) 0.0394(9) 0.0361(9) -0.0142(8) 0.0037(7) -0.0004(7)

loop_
_atom_type_symbol
_atom_type_description
_atom_type_scat_dispersion_real
_atom_type_scat_dispersion_imag
_atom_type_scat_source
C C 0.0033 0.0016 'International Tables Vol C Tables 4.2.6.8 and 6.1.1.4'
H H 0.0000 0.0000 'International Tables Vol C Tables 4.2.6.8 and 6.1.1.4'
O O 0.0106 0.0060 'International Tables Vol C Tables 4.2.6.8 and 6.1.1.4'
N N 0.0061 0.0033 'International Tables Vol C Tables 4.2.6.8 and 6.1.1.4'
Ni Ni 0.3393 1.1124 'International Tables Vol C Tables 4.2.6.8 and 6.1.1.4'

loop_
_geom_angle_atom_site_label_1
_geom_angle_atom_site_label_2
_geom_angle_atom_site_label_3
_geom_angle
_geom_angle_publ_flag
O2 Ni1 O1 91.35(5) y
O2 Ni1 N2 171.05(5) y
O1 Ni1 N2 91.21(5) y
O2 Ni1 N1 92.53(5) y
O1 Ni1 N1 170.36(5) y
N2 Ni1 N1 83.67(6) y
C6 C1 C2 121.78(18) ?
C6 C1 H1 119.1 ?
C2 C1 H1 119.1 ?
C2 O1 Ni1 125.41(10) ?
C4 C3 C2 119.15(16) ?
C4 C3 C16 118.13(16) ?
C2 C3 C16 122.67(15) ?
O1 C2 C1 118.39(15) ?
O1 C2 C3 124.28(15) ?
C1 C2 C3 117.33(15) ?
C1 C6 C5 120.74(18) ?
C1 C6 H6 119.6 ?
C5 C6 H6 119.6 ?
C5 C4 C3 122.08(19) ?
C5 C4 H4 119.0 ?
C3 C4 H4 119.0 ?
C4 C5 C6 118.93(17) ?
C4 C5 H5 120.5 ?
C6 C5 H5 120.5 ?
O2 C7 C8 118.69(15) ?
O2 C7 C12 124.88(15) ?
C8 C7 C12 116.43(15) ?
C11 C12 C7 119.51(16) ?
C11 C12 C13 117.88(16) ?
C7 C12 C13 122.60(15) ?
C8 C9 C10 120.87(19) ?
C8 C9 H9 119.6 ?
C10 C9 H9 119.6 ?
C9 C8 C7 122.30(18) ?
C9 C8 H8 118.9 ?
C7 C8 H8 118.9 ?
C10 C11 C12 122.30(19) ?
C10 C11 H11 118.8 ?
C12 C11 H11 118.8 ?
C13 N1 C14 119.87(14) ?
C13 N1 Ni1 126.75(11) ?
C14 N1 Ni1 113.21(10) ?
C7 O2 Ni1 127.05(10) ?
C16 N2 C15 121.38(14) ?
C16 N2 Ni1 126.61(12) ?
C15 N2 Ni1 111.57(11) ?
N1 C13 C12 125.11(15) ?
N1 C13 H13 117.4 ?
C12 C13 H13 117.4 ?
N1 C14 C15 108.46(14) ?
N1 C14 H14A 110.0 ?
C15 C14 H14A 110.0 ?
N1 C14 H14B 110.0 ?
C15 C14 H14B 110.0 ?
H14A C14 H14B 108.4 ?
N2 C15 C14 107.30(13) ?
N2 C15 H15A 110.3 ?
C14 C15 H15A 110.3 ?
N2 C15 H15B 110.3 ?
C14 C15 H15B 110.3 ?
H15A C15 H15B 108.5 ?
C11 C10 C9 118.58(18) ?
C11 C10 H10 120.7 ?
C9 C10 H10 120.7 ?
N2 C16 C3 124.89(15) ?
N2 C16 H16 117.6 ?
C3 C16 H16 117.6 ?

loop_
_geom_bond_atom_site_label_1
_geom_bond_atom_site_label_2
_geom_bond_distance
_geom_bond_publ_flag
Ni1 O2 1.9115(11) y
Ni1 O1 1.9412(10) y
Ni1 N2 1.9484(13) y
Ni1 N1 1.9560(13) y
C1 C6 1.373(2) ?
C1 C2 1.403(2) ?
C1 H1 0.9300 ?
O1 C2 1.3217(18) ?
C3 C4 1.403(2) ?
C3 C2 1.421(2) ?
C3 C16 1.436(2) ?
C6 C5 1.387(3) ?
C6 H6 0.9300 ?
C4 C5 1.364(3) ?
C4 H4 0.9300 ?
C5 H5 0.9300 ?
C7 O2 1.3021(18) ?
C7 C8 1.412(2) ?
C7 C12 1.426(2) ?
C12 C11 1.409(2) ?
C12 C13 1.433(2) ?
C9 C8 1.373(3) ?
C9 C10 1.392(3) ?
C9 H9 0.9300 ?
C8 H8 0.9300 ?
C11 C10 1.364(3) ?
C11 H11 0.9300 ?
N1 C13 1.279(2) ?
N1 C14 1.472(2) ?
N2 C16 1.281(2) ?
N2 C15 1.466(2) ?
C13 H13 0.9300 ?
C14 C15 1.508(3) ?
C14 H14A 0.9700 ?
C14 H14B 0.9700 ?
C15 H15A 0.9700 ?
C15 H15B 0.9700 ?
C10 H10 0.9300 ?
C16 H16 0.9300 ?

loop_
_geom_torsion_atom_site_label_1
_geom_torsion_atom_site_label_2
_geom_torsion_atom_site_label_3
_geom_torsion_atom_site_label_4
_geom_torsion
O2 Ni1 O1 C2 148.07(12)
N2 Ni1 O1 C2 -23.36(12)
N1 Ni1 O1 C2 34.3(4)
Ni1 O1 C2 C1 -164.26(11)
Ni1 O1 C2 C3 16.4(2)
C6 C1 C2 O1 -179.44(16)
C6 C1 C2 C3 -0.1(3)
C4 C3 C2 O1 179.69(15)
C16 C3 C2 O1 2.5(3)
C4 C3 C2 C1 0.4(2)
C16 C3 C2 C1 -176.84(15)
C2 C1 C6 C5 -0.4(3)
C2 C3 C4 C5 -0.3(3)
C16 C3 C4 C5 177.11(18)
C3 C4 C5 C6 -0.2(3)
C1 C6 C5 C4 0.5(3)
O2 C7 C12 C11 178.16(16)
C8 C7 C12 C11 -0.8(2)
O2 C7 C12 C13 -0.7(3)
C8 C7 C12 C13 -179.72(15)
C10 C9 C8 C7 1.0(3)
O2 C7 C8 C9 -179.08(17)
C12 C7 C8 C9 0.0(3)
C7 C12 C11 C10 0.8(3)
C13 C12 C11 C10 179.71(19)
O2 Ni1 N1 C13 6.72(14)
O1 Ni1 N1 C13 120.4(3)
N2 Ni1 N1 C13 178.60(14)
O2 Ni1 N1 C14 -168.47(11)
O1 Ni1 N1 C14 -54.8(3)
N2 Ni1 N1 C14 3.41(11)
C8 C7 O2 Ni1 -170.58(11)
C12 C7 O2 Ni1 10.4(2)
O1 Ni1 O2 C7 177.25(13)
N2 Ni1 O2 C7 -76.1(4)
N1 Ni1 O2 C7 -11.58(13)
O2 Ni1 N2 C16 -86.3(4)
O1 Ni1 N2 C16 20.29(14)
N1 Ni1 N2 C16 -151.53(15)
O2 Ni1 N2 C15 86.0(3)
O1 Ni1 N2 C15 -167.35(11)
N1 Ni1 N2 C15 20.84(11)
C14 N1 C13 C12 174.47(15)
Ni1 N1 C13 C12 -0.4(2)
C11 C12 C13 N1 176.60(17)
C7 C12 C13 N1 -4.5(3)
C13 N1 C14 C15 158.62(15)
Ni1 N1 C14 C15 -25.82(17)
C16 N2 C15 C14 133.16(16)
Ni1 N2 C15 C14 -39.67(16)
N1 C14 C15 N2 41.36(18)
C12 C11 C10 C9 0.2(3)
C8 C9 C10 C11 -1.1(3)
C15 N2 C16 C3 178.62(15)
Ni1 N2 C16 C3 -9.7(2)
C4 C3 C16 N2 176.60(17)
C2 C3 C16 N2 -6.1(3)
